data_7218935
loop_
_publ_author_name
'Liu, Xiangyu'
'Gao, Wenjuan'
'Sun, Panpan'
'Su, Zhiyong'
'Chen, Sanping'
'Wei, Qing'
'Xie, Gang'
'Gao, Shengli'

_publ_section_title
;
 Environmentally-friendly high-energy MOFs: crystal structure,
 thermostability, insensitivity and remarkable detonation performance
;
_journal_issue 2
_journal_name_full 'Green Chem.'
_journal_page_first 831
_journal_page_last 836
_journal_paper_doi 10.1039/C4GC02184C
_journal_volume 17
_journal_year 2015
_chemical_formula_sum 'C3 H2 Cu N7'
_chemical_formula_weight 199.66
_chemical_name_systematic ?
_space_group_IT_number 14
_symmetry_cell_setting monoclinic
_symmetry_space_group_name_Hall '-P 2ybc'
_symmetry_space_group_name_H-M 'P 1 21/c 1'
_atom_sites_solution_hydrogens geom
_atom_sites_solution_primary direct
_atom_sites_solution_secondary difmap
_audit_creation_method SHELXL-97
_cell_angle_alpha 90.00
_cell_angle_beta 108.297(6)
_cell_angle_gamma 90.00
_cell_formula_units_Z 4
_cell_length_a 8.630(3)
_cell_length_b 9.867(3)
_cell_length_c 6.736(2)
_cell_measurement_reflns_used 986
_cell_measurement_temperature 296(2)
_cell_measurement_theta_max 25.34
_cell_measurement_theta_min 2.49
_cell_volume 544.6(3)
_computing_structure_refinement 'SHELXL-97 (Sheldrick, 1997)'
_computing_structure_solution 'SHELXS-97 (Sheldrick, 1990)'
_diffrn_ambient_temperature 296(2)
_diffrn_measured_fraction_theta_full 0.996
_diffrn_measured_fraction_theta_max 0.996
_diffrn_measurement_device_type 'Bruker P4'
_diffrn_measurement_method '\w scans'
_diffrn_radiation_monochromator graphite
_diffrn_radiation_source 'fine-focus sealed tube'
_diffrn_radiation_type MoK\a
_diffrn_radiation_wavelength 0.71073
_diffrn_reflns_av_R_equivalents 0.0000
_diffrn_reflns_av_sigmaI/netI 0.0691
_diffrn_reflns_limit_h_max 9
_diffrn_reflns_limit_h_min -10
_diffrn_reflns_limit_k_max 11
_diffrn_reflns_limit_k_min -11
_diffrn_reflns_limit_l_max 8
_diffrn_reflns_limit_l_min -7
_diffrn_reflns_number 986
_diffrn_reflns_theta_full 25.34
_diffrn_reflns_theta_max 25.34
_diffrn_reflns_theta_min 2.49
_exptl_absorpt_coefficient_mu 3.932
_exptl_absorpt_correction_T_max 0.554
_exptl_absorpt_correction_T_min 0.253
_exptl_absorpt_correction_type multi-scan
_exptl_absorpt_process_details sadabs
_exptl_crystal_colour colorless
_exptl_crystal_density_diffrn 2.435
_exptl_crystal_density_method 'not measured'
_exptl_crystal_description flake
_exptl_crystal_F_000 392
_exptl_crystal_size_max 0.37
_exptl_crystal_size_mid 0.30
_exptl_crystal_size_min 0.15
_refine_diff_density_max 1.381
_refine_diff_density_min -1.137
_refine_diff_density_rms 0.250
_refine_ls_extinction_method none
_refine_ls_goodness_of_fit_ref 1.008
_refine_ls_hydrogen_treatment mixed
_refine_ls_matrix_type full
_refine_ls_number_parameters 101
_refine_ls_number_reflns 986
_refine_ls_number_restraints 0
_refine_ls_restrained_S_all 1.008
_refine_ls_R_factor_all 0.1081
_refine_ls_R_factor_gt 0.0775
_refine_ls_shift/su_max 0.000
_refine_ls_shift/su_mean 0.000
_refine_ls_structure_factor_coef Fsqd
_refine_ls_weighting_details 'calc w=1/[\s^2^(Fo^2^)+(0.0000P)^2^+24.0000P] where P=(Fo^2^+2Fc^2^)/3'
_refine_ls_weighting_scheme calc
_refine_ls_wR_factor_gt 0.1842
_refine_ls_wR_factor_ref 0.1993
_reflns_number_gt 695
_reflns_number_total 986
_reflns_threshold_expression >2sigma(I)
_cod_data_source_file c4gc02184c2.cif
_cod_data_source_block x
_cod_depositor_comments
;
The following automatic conversions were performed:

'_symmetry_cell_setting' value 'Monoclinic' changed to 'monoclinic'
according to
/usr/data/users/saulius/crontab/automatic-downloads/rss-feeds/RSC/lib/dictionaries/cif_core.dic
dictionary named 'cif_core.dic' version 2.4.2 from 2011-04-26.

Automatic conversion script
Id: cif_fix_values 2935 2014-11-11 08:27:57Z andrius 
;
_cod_original_sg_symbol_H-M 'P2(1)/c  '
_cod_database_code 7218935

loop_
_symmetry_equiv_pos_as_xyz
'x, y, z'
'-x, y+1/2, -z+1/2'
'-x, -y, -z'
'x, -y-1/2, z-1/2'

loop_
_atom_site_label
_atom_site_type_symbol
_atom_site_fract_x
_atom_site_fract_y
_atom_site_fract_z
_atom_site_U_iso_or_equiv
_atom_site_adp_type
_atom_site_occupancy
_atom_site_symmetry_multiplicity
_atom_site_calc_flag
_atom_site_refinement_flags
Cu1 Cu 0.5910(2) 0.16584(16) 0.5678(3) 0.0241(5) Uani 1 1 d .
N1 N 0.4432(12) 0.3238(10) 0.6052(15) 0.013(2) Uani 1 1 d .
N2 N 0.4727(13) 0.4000(11) 0.7745(19) 0.022(3) Uani 1 1 d .
N3 N 0.3818(12) 0.5136(11) 0.7267(18) 0.020(2) Uani 1 1 d .
N4 N 0.3328(13) 0.3820(11) 0.442(2) 0.027(3) Uani 1 1 d .
N5 N 0.1915(12) 0.7274(11) 0.3980(18) 0.019(3) Uani 1 1 d .
N6 N 0.0453(12) 0.7699(10) 0.2726(19) 0.021(3) Uani 1 1 d .
H6A H 0.0183 0.8529 0.2406 0.025 Uiso 1 1 calc R
N7 N 0.0241(14) 0.5505(11) 0.280(2) 0.026(3) Uani 1 1 d .
C1 C 0.3002(16) 0.4971(12) 0.523(2) 0.020(3) Uani 1 1 d .
C2 C 0.1728(16) 0.5960(13) 0.397(2) 0.019(3) Uani 1 1 d .
C3 C -0.0491(16) 0.6649(14) 0.208(2) 0.024(3) Uani 1 1 d .
H7A H -0.1562 0.6706 0.1195 0.029 Uiso 1 1 calc R

loop_
_atom_site_aniso_label
_atom_site_aniso_U_11
_atom_site_aniso_U_22
_atom_site_aniso_U_33
_atom_site_aniso_U_23
_atom_site_aniso_U_13
_atom_site_aniso_U_12
Cu1 0.0238(9) 0.0128(8) 0.0301(9) 0.0005(8) 0.0001(7) -0.0017(7)
N1 0.024(5) 0.004(4) 0.011(5) -0.002(4) 0.005(4) 0.000(4)
N2 0.024(6) 0.010(5) 0.031(7) 0.008(5) 0.007(5) 0.005(5)
N3 0.013(5) 0.017(5) 0.027(6) -0.001(5) 0.002(5) 0.001(5)
N4 0.016(6) 0.011(5) 0.046(8) 0.001(5) 0.000(6) 0.004(5)
N5 0.014(5) 0.016(6) 0.023(7) -0.002(5) 0.002(5) -0.001(4)
N6 0.012(5) 0.009(5) 0.034(7) 0.007(5) -0.004(5) 0.006(4)
N7 0.020(6) 0.021(6) 0.027(7) 0.001(5) -0.005(6) -0.001(5)
C1 0.025(7) 0.006(5) 0.024(7) 0.005(5) 0.001(6) -0.001(5)
C2 0.017(7) 0.022(7) 0.018(7) 0.002(6) 0.007(6) 0.002(6)
C3 0.019(7) 0.015(6) 0.033(8) 0.005(7) -0.001(6) 0.008(6)

loop_
_atom_type_symbol
_atom_type_description
_atom_type_scat_dispersion_real
_atom_type_scat_dispersion_imag
_atom_type_scat_source
C C 0.0033 0.0016 'International Tables Vol C Tables 4.2.6.8 and 6.1.1.4'
H H 0.0000 0.0000 'International Tables Vol C Tables 4.2.6.8 and 6.1.1.4'
Cu Cu 0.3201 1.2651 'International Tables Vol C Tables 4.2.6.8 and 6.1.1.4'
N N 0.0061 0.0033 'International Tables Vol C Tables 4.2.6.8 and 6.1.1.4'

loop_
_geom_angle_atom_site_label_1
_geom_angle_atom_site_label_2
_geom_angle_atom_site_label_3
_geom_angle
_geom_angle_site_symmetry_1
_geom_angle_site_symmetry_3
N3 Cu1 N2 110.3(4) 2_646 4_565
N3 Cu1 N1 114.9(4) 2_646 .
N2 Cu1 N1 102.6(4) 4_565 .
N3 Cu1 N5 113.1(4) 2_646 3_666
N2 Cu1 N5 115.3(5) 4_565 3_666
N1 Cu1 N5 99.9(4) . 3_666
N2 N1 N4 111.1(10) . .
N2 N1 Cu1 124.9(8) . .
N4 N1 Cu1 121.9(8) . .
N1 N2 N3 109.1(10) . .
N1 N2 Cu1 124.1(8) . 4_566
N3 N2 Cu1 125.3(9) . 4_566
C1 N3 N2 102.9(11) . .
C1 N3 Cu1 135.0(9) . 2_656
N2 N3 Cu1 121.6(9) . 2_656
C1 N4 N1 102.4(11) . .
C2 N5 N6 102.5(11) . .
C2 N5 Cu1 127.1(9) . 3_666
N6 N5 Cu1 122.8(8) . 3_666
C3 N6 N5 109.0(10) . .
C3 N6 H6A 125.5 . .
N5 N6 H6A 125.5 . .
C3 N7 C2 100.9(11) . .
N4 C1 N3 114.5(12) . .
N4 C1 C2 122.0(12) . .
N3 C1 C2 123.4(12) . .
N5 C2 N7 115.2(12) . .
N5 C2 C1 124.8(12) . .
N7 C2 C1 120.0(11) . .
N6 C3 N7 112.4(11) . .
N6 C3 H7A 123.8 . .
N7 C3 H7A 123.8 . .

loop_
_geom_bond_atom_site_label_1
_geom_bond_atom_site_label_2
_geom_bond_distance
_geom_bond_site_symmetry_2
Cu1 N3 2.005(11) 2_646
Cu1 N2 2.025(11) 4_565
Cu1 N1 2.079(10) .
Cu1 N5 2.101(11) 3_666
N1 N2 1.322(15) .
N1 N4 1.338(14) .
N2 N3 1.348(15) .
N2 Cu1 2.025(11) 4_566
N3 C1 1.340(17) .
N3 Cu1 2.005(11) 2_656
N4 C1 1.329(17) .
N5 C2 1.306(16) .
N5 N6 1.347(14) .
N5 Cu1 2.101(11) 3_666
N6 C3 1.306(17) .
N6 H6A 0.8600 .
N7 C3 1.311(17) .
N7 C2 1.354(17) .
C1 C2 1.515(17) .
C3 H7A 0.9300 .

loop_
_geom_hbond_atom_site_label_D
_geom_hbond_atom_site_label_H
_geom_hbond_atom_site_label_A
_geom_hbond_distance_DH
_geom_hbond_distance_HA
_geom_hbond_distance_DA
_geom_hbond_angle_DHA
_geom_hbond_site_symmetry_A
N6 H6A N7 0.86 1.98 2.831(15) 169.9 2
